data_7700223
loop_
_publ_author_name
'Rigamonti, Luca'
'Forni, Alessandra'
'Righetto, Stefania'
'Pasini, Alessandro'

_publ_section_title
;
 Push-pull unsymmetrical substitution in nickel(ii) complexes with
 tetradentate N<sub>2</sub>O<sub>2</sub> Schiff base ligands: synthesis,
 structures and linear-nonlinear optical studies.
;
_journal_issue 30
_journal_name_full 'Dalton transactions (Cambridge, England : 2003)'
_journal_page_first 11217
_journal_page_last 11234
_journal_paper_doi 10.1039/c9dt01216h
_journal_volume 48
_journal_year 2019
_chemical_formula_moiety 'C18 H17 Br N2 Ni O3, C2 H6 O'
_chemical_formula_sum 'C20 H23 Br N2 Ni O4'
_chemical_formula_weight 494.02
_chemical_name_systematic
'{4-bromo-2-((E)-(3-((E)-5-methoxy-2-oxidobenzylideneamino)propylimino)methyl)phenolato}nickel(II) ethanol monosolvate'
_space_group_crystal_system monoclinic
_space_group_IT_number 14
_space_group_name_Hall '-P 2ybc'
_space_group_name_H-M_alt 'P 1 21/c 1'
_symmetry_space_group_name_Hall '-P 2ybc'
_symmetry_space_group_name_H-M 'P 1 21/c 1'
_atom_sites_solution_hydrogens geom
_atom_sites_solution_primary direct
_atom_sites_solution_secondary difmap
_audit_creation_method SHELXL-2014/7
_audit_update_record
;
2019-03-15 deposited with the CCDC.    2019-06-10 downloaded from the CCDC.
;
_cell_angle_alpha 90
_cell_angle_beta 98.9680(10)
_cell_angle_gamma 90
_cell_formula_units_Z 4
_cell_length_a 10.5470(11)
_cell_length_b 9.3472(10)
_cell_length_c 20.660(2)
_cell_measurement_reflns_used 4058
_cell_measurement_temperature 291(2)
_cell_measurement_theta_max 20.382
_cell_measurement_theta_min 2.397
_cell_volume 2011.9(4)
_computing_cell_refinement 'SAINT (Bruker, 1997)'
_computing_data_collection 'SMART (Bruker, 1997)'
_computing_data_reduction SAINT
_computing_molecular_graphics 'ORTEP III ( Burnett&Johnson, 1996)'
_computing_publication_material SHELXL-2014/7
_computing_structure_refinement 'SHELXL-2014/7 (Sheldrick, 2014)'
_computing_structure_solution 'SHELXS-97 (Sheldrick, 1990)'
_diffrn_ambient_temperature 291(2)
_diffrn_measured_fraction_theta_full 1.000
_diffrn_measured_fraction_theta_max 0.998
_diffrn_measurement_device_type 'Bruker SMART APEX'
_diffrn_measurement_method 'phi and omega scans'
_diffrn_radiation_monochromator graphite
_diffrn_radiation_source 'fine-focus sealed tube'
_diffrn_radiation_type MoK\a
_diffrn_radiation_wavelength 0.71073
_diffrn_reflns_av_R_equivalents 0.0554
_diffrn_reflns_av_unetI/netI 0.0417
_diffrn_reflns_Laue_measured_fraction_full 1.000
_diffrn_reflns_Laue_measured_fraction_max 0.998
_diffrn_reflns_limit_h_max 13
_diffrn_reflns_limit_h_min -13
_diffrn_reflns_limit_k_max 12
_diffrn_reflns_limit_k_min -12
_diffrn_reflns_limit_l_max 26
_diffrn_reflns_limit_l_min -26
_diffrn_reflns_number 28896
_diffrn_reflns_point_group_measured_fraction_full 1.000
_diffrn_reflns_point_group_measured_fraction_max 0.998
_diffrn_reflns_theta_full 25.000
_diffrn_reflns_theta_max 27.500
_diffrn_reflns_theta_min 1.955
_exptl_absorpt_coefficient_mu 2.979
_exptl_absorpt_correction_T_max 0.746
_exptl_absorpt_correction_T_min 0.584
_exptl_absorpt_correction_type multi-scan
_exptl_absorpt_process_details
;
SADABS, Bruker, 1997
;
_exptl_crystal_colour brown
_exptl_crystal_density_diffrn 1.631
_exptl_crystal_density_method 'not measured'
_exptl_crystal_description plate
_exptl_crystal_F_000 1008
_exptl_crystal_recrystallization_method 'Re-crystallisation from solvent: n-hexane/ethanol'
_exptl_crystal_size_max 0.290
_exptl_crystal_size_mid 0.160
_exptl_crystal_size_min 0.030
_refine_diff_density_max 0.769
_refine_diff_density_min -0.905
_refine_diff_density_rms 0.076
_refine_ls_extinction_method none
_refine_ls_goodness_of_fit_ref 1.039
_refine_ls_hydrogen_treatment constr
_refine_ls_matrix_type full
_refine_ls_number_parameters 273
_refine_ls_number_reflns 4614
_refine_ls_number_restraints 1
_refine_ls_restrained_S_all 1.043
_refine_ls_R_factor_all 0.1016
_refine_ls_R_factor_gt 0.0544
_refine_ls_shift/su_max 0.001
_refine_ls_shift/su_mean 0.000
_refine_ls_structure_factor_coef Fsqd
_refine_ls_weighting_details 'w=1/[\s^2^(Fo^2^)+(0.0816P)^2^+1.5345P] where P=(Fo^2^+2Fc^2^)/3'
_refine_ls_weighting_scheme calc
_refine_ls_wR_factor_gt 0.1443
_refine_ls_wR_factor_ref 0.1709
_reflns_Friedel_coverage 0.000
_reflns_number_gt 2787
_reflns_number_total 4614
_reflns_threshold_expression 'I > 2\s(I)'
_cod_data_source_file c9dt01216h2.cif
_cod_data_source_block 3g
_cod_depositor_comments 'Adding full bibliography for 7700221--7700223.cif.'
_cod_database_code 7700223
_shelx_shelxl_version_number 2014/7
_shelx_space_group_comment
;
The symmetry employed for this shelxl refinement is uniquely defined
by the following loop, which should always be used as a source of
symmetry information in preference to the above space-group names.
They are only intended as comments.
;
_shelx_estimated_absorpt_t_min 0.479
_shelx_estimated_absorpt_t_max 0.916

loop_
_space_group_symop_operation_xyz
'x, y, z'
'-x, y+1/2, -z+1/2'
'-x, -y, -z'
'x, -y-1/2, z-1/2'

loop_
_atom_site_label
_atom_site_type_symbol
_atom_site_fract_x
_atom_site_fract_y
_atom_site_fract_z
_atom_site_U_iso_or_equiv
_atom_site_adp_type
_atom_site_occupancy
_atom_site_site_symmetry_order
_atom_site_calc_flag
_atom_site_refinement_flags_posn
_atom_site_refinement_flags_adp
_atom_site_refinement_flags_occupancy
_atom_site_disorder_assembly
_atom_site_disorder_group
Ni Ni 0.04880(5) 0.85777(6) 0.04723(3) 0.0496(2) Uani 1 1 d . . . . .
Br Br 0.47942(8) 1.36285(8) 0.25052(4) 0.1125(3) Uani 1 1 d . . . . .
O1 O 0.2140(3) 0.9328(4) 0.06009(16) 0.0672(9) Uani 1 1 d . . . . .
O2 O 0.1218(3) 0.7609(3) -0.01615(15) 0.0619(8) Uani 1 1 d . . . . .
O3 O -0.0639(4) 0.3770(4) -0.20976(17) 0.0719(10) Uani 1 1 d . . . . .
N1 N -0.0008(4) 0.9742(5) 0.1148(2) 0.0667(11) Uani 1 1 d . . . . .
N2 N -0.1105(3) 0.7591(4) 0.02543(18) 0.0558(9) Uani 1 1 d . . . . .
C1 C -0.2227(5) 0.7804(7) 0.0592(3) 0.0818(16) Uani 1 1 d . . . . .
H1A H -0.2634 0.6883 0.0630 0.098 Uiso 0.7 1 calc R U P A 1
H1B H -0.2840 0.8409 0.0320 0.098 Uiso 0.7 1 calc R U P A 1
H1C H -0.3002 0.7616 0.0285 0.098 Uiso 0.3 1 calc R U P B 2
H1D H -0.2188 0.7113 0.0945 0.098 Uiso 0.3 1 calc R U P B 2
C2A C -0.1941(8) 0.8457(9) 0.1259(4) 0.073(2) Uani 0.7 1 d . . P C 1
H2A1 H -0.2725 0.8520 0.1448 0.087 Uiso 0.7 1 calc R U P C 1
H2A2 H -0.1340 0.7856 0.1540 0.087 Uiso 0.7 1 calc R U P C 1
C3A C -0.1398(12) 0.9876(12) 0.1220(6) 0.075(3) Uani 0.7 1 d . . P C 1
H3A1 H -0.1477 1.0412 0.1613 0.090 Uiso 0.7 1 calc R U P C 1
H3A2 H -0.1860 1.0386 0.0847 0.090 Uiso 0.7 1 calc R U P C 1
C2B C -0.2308(12) 0.9255(18) 0.0865(7) 0.047(3) Uani 0.3 1 d . . P C 2
H2B1 H -0.3130 0.9403 0.1011 0.057 Uiso 0.3 1 calc R U P C 2
H2B2 H -0.2196 0.9979 0.0542 0.057 Uiso 0.3 1 calc R U P C 2
C3B C -0.116(2) 0.931(3) 0.1470(12) 0.070(7) Uani 0.3 1 d . . P C 2
H3B1 H -0.1326 1.0005 0.1793 0.084 Uiso 0.3 1 calc R U P C 2
H3B2 H -0.1025 0.8376 0.1679 0.084 Uiso 0.3 1 calc R U P C 2
C4 C 0.0755(5) 1.0617(6) 0.1513(2) 0.0638(12) Uani 1 1 d . . . . .
H4 H 0.0392 1.1117 0.1828 0.077 Uiso 1 1 calc R U . . .
C5 C 0.2060(5) 1.0900(5) 0.1493(2) 0.0557(11) Uani 1 1 d . . . . .
C6 C 0.2698(5) 1.1907(5) 0.1937(2) 0.0679(13) Uani 1 1 d . . . . .
H6 H 0.2273 1.2325 0.2251 0.082 Uiso 1 1 calc R U . . .
C7 C 0.3934(6) 1.2265(5) 0.1905(3) 0.0723(14) Uani 1 1 d . . . . .
C8 C 0.4555(5) 1.1672(5) 0.1430(3) 0.0737(14) Uani 1 1 d . . . . .
H8 H 0.5394 1.1946 0.1406 0.088 Uiso 1 1 calc R U . . .
C9 C 0.3967(5) 1.0696(6) 0.0998(3) 0.0709(13) Uani 1 1 d . . . . .
H9 H 0.4409 1.0305 0.0685 0.085 Uiso 1 1 calc R U . . .
C10 C 0.2690(4) 1.0270(5) 0.1021(2) 0.0562(11) Uani 1 1 d . . . . .
C11 C 0.0707(4) 0.6714(4) -0.0621(2) 0.0526(10) Uani 1 1 d . . . . .
C12 C 0.1452(5) 0.6257(5) -0.1092(2) 0.0629(12) Uani 1 1 d . . . . .
H12 H 0.2283 0.6601 -0.1079 0.076 Uiso 1 1 calc R U . . .
C13 C 0.0952(5) 0.5303(5) -0.1568(2) 0.0637(12) Uani 1 1 d . . . . .
H13 H 0.1451 0.5014 -0.1878 0.076 Uiso 1 1 calc R U . . .
C14 C -0.0273(5) 0.4762(5) -0.1599(2) 0.0577(11) Uani 1 1 d . . . . .
C15 C -0.1013(5) 0.5184(5) -0.1148(2) 0.0572(11) Uani 1 1 d . . . . .
H15 H -0.1839 0.4822 -0.1166 0.069 Uiso 1 1 calc R U . . .
C16 C -0.0523(4) 0.6176(4) -0.0648(2) 0.0496(10) Uani 1 1 d . . . . .
C17 C -0.1329(4) 0.6649(5) -0.0212(2) 0.0561(11) Uani 1 1 d . . . . .
H17 H -0.2137 0.6229 -0.0264 0.067 Uiso 1 1 calc R U . . .
C18 C -0.1857(6) 0.3186(5) -0.2138(2) 0.0723(14) Uani 1 1 d . . . . .
H18A H -0.1942 0.2734 -0.1730 0.108 Uiso 1 1 calc R U . . .
H18B H -0.1985 0.2490 -0.2483 0.108 Uiso 1 1 calc R U . . .
H18C H -0.2487 0.3930 -0.2228 0.108 Uiso 1 1 calc R U . . .
O1E O 0.4053(9) 0.7731(14) -0.0024(6) 0.252(5) Uani 1 1 d . . . . .
H1E H 0.3577 0.8332 0.0099 0.379 Uiso 1 1 calc R U . . .
C1E C 0.3921(18) 0.6376(11) 0.0318(9) 0.277(11) Uani 1 1 d D . . . .
H1E1 H 0.3032 0.6258 0.0375 0.333 Uiso 1 1 calc R U . . .
H1E2 H 0.4137 0.5595 0.0046 0.333 Uiso 1 1 calc R U . . .
C2E C 0.4689(12) 0.6288(17) 0.0925(5) 0.269(10) Uani 1 1 d D . . . .
H2E1 H 0.4157 0.6249 0.1262 0.404 Uiso 1 1 calc R U . . .
H2E2 H 0.5235 0.7114 0.0991 0.404 Uiso 1 1 calc R U . . .
H2E3 H 0.5207 0.5440 0.0944 0.404 Uiso 1 1 calc R U . . .

loop_
_atom_site_aniso_label
_atom_site_aniso_U_11
_atom_site_aniso_U_22
_atom_site_aniso_U_33
_atom_site_aniso_U_23
_atom_site_aniso_U_13
_atom_site_aniso_U_12
Ni 0.0544(3) 0.0488(3) 0.0468(3) -0.0014(2) 0.0120(2) 0.0018(2)
Br 0.1058(6) 0.1005(6) 0.1202(6) -0.0435(4) -0.0170(4) -0.0092(4)
O1 0.0616(19) 0.071(2) 0.071(2) -0.0219(18) 0.0162(16) -0.0078(17)
O2 0.0586(19) 0.067(2) 0.0631(19) -0.0172(16) 0.0188(15) -0.0089(15)
O3 0.091(3) 0.069(2) 0.057(2) -0.0151(16) 0.0172(18) -0.0046(19)
N1 0.064(2) 0.072(3) 0.067(3) -0.017(2) 0.021(2) -0.003(2)
N2 0.056(2) 0.058(2) 0.056(2) -0.0037(18) 0.0153(17) -0.0006(17)
C1 0.067(3) 0.096(4) 0.089(4) -0.030(3) 0.034(3) -0.011(3)
C2A 0.072(5) 0.081(5) 0.072(5) -0.002(5) 0.034(4) -0.006(4)
C3A 0.077(8) 0.076(7) 0.078(8) -0.007(5) 0.031(6) 0.015(5)
C2B 0.032(7) 0.062(9) 0.049(8) 0.007(7) 0.008(6) 0.005(7)
C3B 0.045(10) 0.11(2) 0.059(15) -0.022(13) 0.005(10) 0.000(14)
C4 0.073(3) 0.066(3) 0.055(3) -0.007(2) 0.016(2) 0.006(3)
C5 0.071(3) 0.048(2) 0.046(2) 0.0009(19) 0.003(2) 0.007(2)
C6 0.078(3) 0.061(3) 0.060(3) -0.007(2) -0.003(2) 0.008(3)
C7 0.086(4) 0.058(3) 0.066(3) -0.007(2) -0.010(3) 0.002(3)
C8 0.068(3) 0.066(3) 0.082(4) -0.005(3) -0.007(3) -0.003(3)
C9 0.069(3) 0.068(3) 0.075(3) -0.007(3) 0.010(3) -0.001(3)
C10 0.060(3) 0.050(2) 0.056(3) -0.001(2) 0.001(2) -0.001(2)
C11 0.067(3) 0.044(2) 0.048(2) -0.0018(19) 0.014(2) 0.003(2)
C12 0.073(3) 0.060(3) 0.059(3) -0.009(2) 0.023(2) -0.007(2)
C13 0.082(3) 0.056(3) 0.059(3) -0.002(2) 0.029(2) 0.004(2)
C14 0.074(3) 0.053(3) 0.046(2) -0.002(2) 0.010(2) -0.002(2)
C15 0.064(3) 0.050(3) 0.057(3) 0.004(2) 0.008(2) -0.002(2)
C16 0.062(3) 0.044(2) 0.043(2) 0.0009(17) 0.010(2) 0.0027(19)
C17 0.049(2) 0.055(3) 0.063(3) 0.001(2) 0.006(2) -0.008(2)
C18 0.104(4) 0.061(3) 0.052(3) -0.011(2) 0.009(3) -0.013(3)
O1E 0.175(8) 0.344(13) 0.266(10) -0.139(10) 0.124(7) -0.096(8)
C1E 0.33(2) 0.071(6) 0.40(3) 0.038(10) -0.013(19) 0.067(10)
C2E 0.199(12) 0.48(3) 0.150(10) -0.144(13) 0.100(9) -0.223(15)

loop_
_atom_type_symbol
_atom_type_description
_atom_type_scat_dispersion_real
_atom_type_scat_dispersion_imag
_atom_type_scat_source
C C 0.0033 0.0016 'International Tables Vol C Tables 4.2.6.8 and 6.1.1.4'
H H 0.0000 0.0000 'International Tables Vol C Tables 4.2.6.8 and 6.1.1.4'
N N 0.0061 0.0033 'International Tables Vol C Tables 4.2.6.8 and 6.1.1.4'
O O 0.0106 0.0060 'International Tables Vol C Tables 4.2.6.8 and 6.1.1.4'
Ni Ni 0.3393 1.1124 'International Tables Vol C Tables 4.2.6.8 and 6.1.1.4'
Br Br -0.2901 2.4595 'International Tables Vol C Tables 4.2.6.8 and 6.1.1.4'

loop_
_geom_angle_atom_site_label_1
_geom_angle_atom_site_label_2
_geom_angle_atom_site_label_3
_geom_angle
O2 Ni O1 78.59(13)
O2 Ni N1 170.73(16)
O1 Ni N1 92.19(16)
O2 Ni N2 92.55(14)
O1 Ni N2 170.97(15)
N1 Ni N2 96.69(16)
C10 O1 Ni 131.2(3)
C11 O2 Ni 130.6(3)
C18 O3 C14 117.0(4)
C4 N1 C3A 114.5(6)
C4 N1 C3B 112.1(10)
C4 N1 Ni 124.6(3)
C3A N1 Ni 120.3(6)
C3B N1 Ni 119.6(11)
C17 N2 C1 112.0(4)
C17 N2 Ni 123.6(3)
C1 N2 Ni 124.3(3)
C2B C1 N2 113.7(7)
N2 C1 C2A 115.4(5)
N2 C1 H1A 108.4
C2A C1 H1A 108.4
N2 C1 H1B 108.4
C2A C1 H1B 108.4
H1A C1 H1B 107.5
C2B C1 H1C 108.8
N2 C1 H1C 108.8
C2B C1 H1D 108.8
N2 C1 H1D 108.8
H1C C1 H1D 107.7
C3A C2A C1 110.3(8)
C3A C2A H2A1 109.6
C1 C2A H2A1 109.6
C3A C2A H2A2 109.6
C1 C2A H2A2 109.6
H2A1 C2A H2A2 108.1
C2A C3A N1 109.2(8)
C2A C3A H3A1 109.8
N1 C3A H3A1 109.8
C2A C3A H3A2 109.8
N1 C3A H3A2 109.8
H3A1 C3A H3A2 108.3
C1 C2B C3B 104.1(14)
C1 C2B H2B1 110.9
C3B C2B H2B1 110.9
C1 C2B H2B2 110.9
C3B C2B H2B2 110.9
H2B1 C2B H2B2 109.0
N1 C3B C2B 102.9(16)
N1 C3B H3B1 111.2
C2B C3B H3B1 111.2
N1 C3B H3B2 111.2
C2B C3B H3B2 111.2
H3B1 C3B H3B2 109.1
N1 C4 C5 128.3(4)
N1 C4 H4 115.9
C5 C4 H4 115.9
C10 C5 C4 121.0(4)
C10 C5 C6 120.4(5)
C4 C5 C6 118.4(4)
C7 C6 C5 119.8(5)
C7 C6 H6 120.1
C5 C6 H6 120.1
C6 C7 C8 120.2(5)
C6 C7 Br 119.8(4)
C8 C7 Br 120.0(4)
C9 C8 C7 121.3(5)
C9 C8 H8 119.4
C7 C8 H8 119.4
C8 C9 C10 120.6(5)
C8 C9 H9 119.7
C10 C9 H9 119.7
O1 C10 C5 122.6(4)
O1 C10 C9 119.7(4)
C5 C10 C9 117.7(4)
O2 C11 C16 122.4(4)
O2 C11 C12 118.7(4)
C16 C11 C12 118.8(4)
C13 C12 C11 119.9(5)
C13 C12 H12 120.0
C11 C12 H12 120.0
C12 C13 C14 121.6(4)
C12 C13 H13 119.2
C14 C13 H13 119.2
C15 C14 C13 119.6(4)
C15 C14 O3 125.0(4)
C13 C14 O3 115.3(4)
C14 C15 C16 120.1(4)
C14 C15 H15 120.0
C16 C15 H15 120.0
C11 C16 C17 121.1(4)
C11 C16 C15 119.9(4)
C17 C16 C15 118.9(4)
N2 C17 C16 129.2(4)
N2 C17 H17 115.4
C16 C17 H17 115.4
O3 C18 H18A 109.5
O3 C18 H18B 109.5
H18A C18 H18B 109.5
O3 C18 H18C 109.5
H18A C18 H18C 109.5
H18B C18 H18C 109.5
C1E O1E H1E 109.5
C2E C1E O1E 113.6(14)
C2E C1E H1E1 108.8
O1E C1E H1E1 108.8
C2E C1E H1E2 108.8
O1E C1E H1E2 108.8
H1E1 C1E H1E2 107.7
C1E C2E H2E1 109.5
C1E C2E H2E2 109.5
H2E1 C2E H2E2 109.5
C1E C2E H2E3 109.5
H2E1 C2E H2E3 109.5
H2E2 C2E H2E3 109.5

loop_
_geom_bond_atom_site_label_1
_geom_bond_atom_site_label_2
_geom_bond_distance
Ni O2 1.855(3)
Ni O1 1.859(3)
Ni N1 1.906(4)
Ni N2 1.908(4)
Br C7 1.907(5)
O1 C10 1.307(5)
O2 C11 1.317(5)
O3 C18 1.386(6)
O3 C14 1.395(5)
N1 C4 1.303(6)
N1 C3A 1.501(12)
N1 C3B 1.53(3)
N2 C17 1.299(5)
N2 C1 1.478(6)
C1 C2B 1.477(17)
C1 C2A 1.493(10)
C1 H1A 0.9700
C1 H1B 0.9700
C1 H1C 0.9700
C1 H1D 0.9700
C2A C3A 1.452(14)
C2A H2A1 0.9700
C2A H2A2 0.9700
C3A H3A1 0.9700
C3A H3A2 0.9700
C2B C3B 1.60(3)
C2B H2B1 0.9700
C2B H2B2 0.9700
C3B H3B1 0.9700
C3B H3B2 0.9700
C4 C5 1.409(7)
C4 H4 0.9300
C5 C10 1.394(6)
C5 C6 1.409(7)
C6 C7 1.357(7)
C6 H6 0.9300
C7 C8 1.378(8)
C8 C9 1.357(7)
C8 H8 0.9300
C9 C10 1.412(7)
C9 H9 0.9300
C11 C16 1.384(6)
C11 C12 1.409(6)
C12 C13 1.371(6)
C12 H12 0.9300
C13 C14 1.380(7)
C13 H13 0.9300
C14 C15 1.364(6)
C15 C16 1.423(6)
C15 H15 0.9300
C16 C17 1.404(6)
C17 H17 0.9300
C18 H18A 0.9600
C18 H18B 0.9600
C18 H18C 0.9600
O1E C1E 1.467(15)
O1E H1E 0.8200
C1E C2E 1.386(14)
C1E H1E1 0.9700
C1E H1E2 0.9700
C2E H2E1 0.9600
C2E H2E2 0.9600
C2E H2E3 0.9600
